data_7057755
loop_
_publ_author_name
'Abdolalian, Payam'
'Morsali, Ali'
'Makhloufi, Gamall'
'Janiak, Christoph'

_publ_section_title
;
 Acid- and base-stable porous mechanically interlocked 2D metal--organic
 polyrotaxane for in situ organochlorine insecticide encapsulation,
 sensing and removal
;
_journal_issue 22
_journal_name_full 'New Journal of Chemistry'
_journal_page_first 18152
_journal_paper_doi 10.1039/C8NJ03302A
_journal_volume 42
_journal_year 2018
_chemical_formula_moiety 'C40 H26 N4 O12 S2 Zn2'
_chemical_formula_sum 'C40 H26 N4 O12 S2 Zn2'
_chemical_formula_weight 949.51
_space_group_crystal_system triclinic
_space_group_IT_number 2
_space_group_name_Hall '-P 1'
_space_group_name_H-M_alt 'P -1'
_symmetry_space_group_name_Hall '-P 1'
_symmetry_space_group_name_H-M 'P -1'
_atom_sites_solution_hydrogens geom
_atom_sites_solution_primary direct
_atom_sites_solution_secondary difmap
_audit_creation_method SHELXL-2014/7
_audit_update_record
;
2018-09-05 deposited with the CCDC.
2018-09-27 downloaded from the CCDC.
;
_cell_angle_alpha 103.520(4)
_cell_angle_beta 105.261(4)
_cell_angle_gamma 97.511(4)
_cell_formula_units_Z 2
_cell_length_a 11.7927(10)
_cell_length_b 12.7479(11)
_cell_length_c 17.1763(16)
_cell_measurement_reflns_used 2938
_cell_measurement_temperature 200(2)
_cell_measurement_theta_max 21.913
_cell_measurement_theta_min 2.214
_cell_volume 2370.6(4)
_computing_cell_refinement 'SAINT (Bruker, 2014)'
_computing_data_collection 'APEX2 (Bruker, 2014)'
_computing_data_reduction 'SAINT (Bruker, 2014)'
_computing_molecular_graphics 'DIAMOND 3.2 (Crystal Impact, 2009)'
_computing_publication_material 'SHELXL-97 (Sheldrick, 2008)'
_computing_structure_refinement 'SHELXL-2014/7 (Sheldrick, 2014)'
_computing_structure_solution 'SHELXL2014 (Sheldrick, 2008)'
_diffrn_ambient_temperature 200(2)
_diffrn_measured_fraction_theta_full 0.994
_diffrn_measured_fraction_theta_max 0.993
_diffrn_measurement_device_type 'Bruker Kappa APEX-II CCD area detector'
_diffrn_measurement_method '\w scans'
_diffrn_radiation_monochromator 'multilayer mirror'
_diffrn_radiation_source 'microfocus sealed tube'
_diffrn_radiation_type MoK\a
_diffrn_radiation_wavelength 0.71073
_diffrn_reflns_av_R_equivalents 0.0851
_diffrn_reflns_av_unetI/netI 0.0920
_diffrn_reflns_Laue_measured_fraction_full 0.994
_diffrn_reflns_Laue_measured_fraction_max 0.993
_diffrn_reflns_limit_h_max 12
_diffrn_reflns_limit_h_min -12
_diffrn_reflns_limit_k_max 13
_diffrn_reflns_limit_k_min -13
_diffrn_reflns_limit_l_max 18
_diffrn_reflns_limit_l_min -18
_diffrn_reflns_number 27819
_diffrn_reflns_point_group_measured_fraction_full 0.994
_diffrn_reflns_point_group_measured_fraction_max 0.993
_diffrn_reflns_theta_full 22.569
_diffrn_reflns_theta_max 22.569
_diffrn_reflns_theta_min 1.679
_exptl_absorpt_coefficient_mu 1.158
_exptl_absorpt_correction_T_max 0.7448
_exptl_absorpt_correction_T_min 0.6766
_exptl_absorpt_correction_type multi-scan
_exptl_absorpt_process_details '(<i>SADABS</i>; Sheldrick, 2012)'
_exptl_crystal_colour colorless
_exptl_crystal_density_diffrn 1.330
_exptl_crystal_density_method 'not measured'
_exptl_crystal_description block
_exptl_crystal_F_000 964
_exptl_crystal_size_max 0.080
_exptl_crystal_size_mid 0.020
_exptl_crystal_size_min 0.020
_refine_diff_density_max 0.308
_refine_diff_density_min -0.336
_refine_diff_density_rms 0.068
_refine_ls_extinction_method none
_refine_ls_goodness_of_fit_ref 1.000
_refine_ls_hydrogen_treatment constr
_refine_ls_matrix_type full
_refine_ls_number_parameters 541
_refine_ls_number_reflns 6220
_refine_ls_number_restraints 0
_refine_ls_restrained_S_all 1.000
_refine_ls_R_factor_all 0.0952
_refine_ls_R_factor_gt 0.0445
_refine_ls_shift/su_max 0.001
_refine_ls_shift/su_mean 0.000
_refine_ls_structure_factor_coef Fsqd
_refine_ls_weighting_details 'w=1/[\s^2^(Fo^2^)+(0.0482P)^2^] where P=(Fo^2^+2Fc^2^)/3'
_refine_ls_weighting_scheme calc
_refine_ls_wR_factor_gt 0.0942
_refine_ls_wR_factor_ref 0.1096
_reflns_Friedel_coverage 0.000
_reflns_number_gt 3733
_reflns_number_total 6220
_reflns_threshold_expression 'I > 2\s(I)'
_cod_data_source_file c8nj03302a2.cif
_cod_data_source_block p2_sq
_cod_depositor_comments 'Adding full bibliography for 7057755.cif.'
_cod_database_code 7057755
_shelx_shelxl_version_number 2014/7
_shelx_space_group_comment
;
The symmetry employed for this shelxl refinement is uniquely defined
by the following loop, which should always be used as a source of
symmetry information in preference to the above space-group names.
They are only intended as comments.
;
_shelx_estimated_absorpt_t_min 0.913
_shelx_estimated_absorpt_t_max 0.977

loop_
_space_group_symop_operation_xyz
'x, y, z'
'-x, -y, -z'

loop_
_atom_site_label
_atom_site_type_symbol
_atom_site_fract_x
_atom_site_fract_y
_atom_site_fract_z
_atom_site_U_iso_or_equiv
_atom_site_adp_type
_atom_site_occupancy
_atom_site_site_symmetry_order
_atom_site_calc_flag
_atom_site_refinement_flags_posn
_atom_site_refinement_flags_adp
Zn1 Zn 0.57758(5) 0.74245(5) 0.59972(3) 0.0293(2) Uani 1 1 d . .
S1 S 0.32357(12) 0.29406(11) 0.85767(8) 0.0359(4) Uani 1 1 d . .
O1 O 0.4859(3) 0.6426(3) 0.6498(2) 0.0455(10) Uani 1 1 d . .
N1 N 0.4680(3) 0.7294(4) 0.4847(2) 0.0335(11) Uani 1 1 d . .
C1 C 0.5376(5) 0.6418(4) 0.7233(4) 0.0370(14) Uani 1 1 d . .
Zn2 Zn 0.77185(5) 0.81375(5) 0.76233(3) 0.0290(2) Uani 1 1 d . .
S2 S 1.02181(12) 0.26097(11) 0.50270(9) 0.0378(4) Uani 1 1 d . .
O2 O 0.6362(3) 0.7002(3) 0.7698(2) 0.0485(10) Uani 1 1 d . .
N2 N 0.2222(5) 0.7992(5) 0.2232(3) 0.0789(18) Uani 1 1 d . .
C2 C 0.4776(4) 0.5600(4) 0.7581(3) 0.0313(13) Uani 1 1 d . .
O3 O 0.1979(3) 0.2573(3) 0.8136(2) 0.0456(10) Uani 1 1 d . .
N3 N 0.8808(4) 0.8331(4) 0.8786(2) 0.0342(11) Uani 1 1 d . .
C3 C 0.3771(5) 0.4811(5) 0.7087(3) 0.0444(15) Uani 1 1 d . .
H3 H 0.3408 0.4822 0.6526 0.053 Uiso 1 1 calc R U
O4 O 0.3638(3) 0.3297(3) 0.9479(2) 0.0445(10) Uani 1 1 d . .
N4 N 1.1611(5) 0.7813(5) 1.1350(3) 0.0821(18) Uani 1 1 d . .
C4 C 0.3286(5) 0.4018(5) 0.7382(3) 0.0437(15) Uani 1 1 d . .
H4 H 0.2598 0.3476 0.7028 0.052 Uiso 1 1 calc R U
O5 O 0.6735(3) 0.6251(3) 0.5759(2) 0.0421(10) Uani 1 1 d . .
C5 C 0.3800(4) 0.4006(4) 0.8197(3) 0.0323(13) Uani 1 1 d . .
O6 O 0.8254(3) 0.6869(3) 0.6964(2) 0.0417(10) Uani 1 1 d . .
C6 C 0.4778(5) 0.4801(5) 0.8711(3) 0.0429(15) Uani 1 1 d . .
H6 H 0.5120 0.4803 0.9278 0.051 Uiso 1 1 calc R U
O7 O 0.9819(3) 0.2242(3) 0.4125(2) 0.0521(11) Uani 1 1 d . .
C7 C 0.5262(5) 0.5596(4) 0.8404(3) 0.0423(15) Uani 1 1 d . .
H7 H 0.5938 0.6149 0.8762 0.051 Uiso 1 1 calc R U
O8 O 1.1489(3) 0.2958(3) 0.5475(2) 0.0504(10) Uani 1 1 d . .
C8 C 0.7737(5) 0.6237(4) 0.6243(4) 0.0360(14) Uani 1 1 d . .
O9 O 0.5269(3) 0.8734(3) 0.6653(2) 0.0500(11) Uani 1 1 d . .
C9 C 0.8364(4) 0.5350(4) 0.5914(3) 0.0312(13) Uani 1 1 d . .
O10 O 0.6715(3) 0.9271(3) 0.7890(2) 0.0440(10) Uani 1 1 d . .
C10 C 0.7828(4) 0.4551(4) 0.5148(3) 0.0369(14) Uani 1 1 d . .
H10 H 0.7057 0.4576 0.4811 0.044 Uiso 1 1 calc R U
O11 O 0.7113(3) 0.8549(3) 0.5921(2) 0.0502(10) Uani 1 1 d . .
C11 C 0.8389(5) 0.3729(4) 0.4870(3) 0.0389(14) Uani 1 1 d . .
H11 H 0.8009 0.3186 0.4348 0.047 Uiso 1 1 calc R U
O12 O 0.8591(3) 0.9170(3) 0.7145(2) 0.0469(10) Uani 1 1 d . .
C12 C 0.9501(4) 0.3700(4) 0.5354(3) 0.0287(13) Uani 1 1 d . .
C13 C 1.0065(5) 0.4487(4) 0.6110(3) 0.0436(15) Uani 1 1 d . .
H13 H 1.0842 0.4464 0.6440 0.052 Uiso 1 1 calc R U
C14 C 0.9496(5) 0.5302(4) 0.6379(3) 0.0423(15) Uani 1 1 d . .
H14 H 0.9888 0.5848 0.6898 0.051 Uiso 1 1 calc R U
C15 C 0.8087(5) 0.9158(4) 0.6400(4) 0.0377(14) Uani 1 1 d . .
C16 C 0.8676(4) 0.9972(4) 0.6034(3) 0.0329(13) Uani 1 1 d . .
C17 C 0.8215(5) 0.9923(5) 0.5190(3) 0.0414(15) Uani 1 1 d . .
H17 H 0.7570 0.9341 0.4831 0.050 Uiso 1 1 calc R U
C18 C 0.8685(4) 1.0707(4) 0.4876(3) 0.0376(14) Uani 1 1 d . .
H18 H 0.8365 1.0670 0.4299 0.045 Uiso 1 1 calc R U
C19 C 0.9629(4) 1.1557(4) 0.5398(3) 0.0314(13) Uani 1 1 d . .
C20 C 1.0100(5) 1.1603(4) 0.6238(3) 0.0389(14) Uani 1 1 d . .
H20 H 1.0741 1.2189 0.6596 0.047 Uiso 1 1 calc R U
C21 C 0.9644(5) 1.0804(5) 0.6557(3) 0.0428(15) Uani 1 1 d . .
H21 H 0.9988 1.0821 0.7127 0.051 Uiso 1 1 calc R U
C22 C 0.5743(5) 0.9346(4) 0.7393(4) 0.0390(14) Uani 1 1 d . .
C23 C 0.5128(4) 1.0238(4) 0.7697(3) 0.0345(13) Uani 1 1 d . .
C24 C 0.4131(5) 1.0428(5) 0.7156(3) 0.0625(19) Uani 1 1 d . .
H24 H 0.3847 0.9990 0.6587 0.075 Uiso 1 1 calc R U
C25 C 0.3546(5) 1.1225(5) 0.7417(4) 0.0589(19) Uani 1 1 d . .
H25 H 0.2855 1.1336 0.7038 0.071 Uiso 1 1 calc R U
C26 C 0.3966(4) 1.1872(4) 0.8240(3) 0.0360(14) Uani 1 1 d . .
C27 C 0.4963(5) 1.1702(5) 0.8789(3) 0.0436(15) Uani 1 1 d . .
H27 H 0.5257 1.2152 0.9355 0.052 Uiso 1 1 calc R U
C28 C 0.5528(5) 1.0880(5) 0.8516(3) 0.0482(16) Uani 1 1 d . .
H28 H 0.6204 1.0753 0.8899 0.058 Uiso 1 1 calc R U
C29 C 0.4242(7) 0.8114(6) 0.4667(4) 0.095(3) Uani 1 1 d . .
H29 H 0.4397 0.8763 0.5116 0.114 Uiso 1 1 calc R U
C30 C 0.3563(7) 0.8139(6) 0.3873(4) 0.090(3) Uani 1 1 d . .
H30 H 0.3242 0.8765 0.3792 0.108 Uiso 1 1 calc R U
C31 C 0.3389(5) 0.7261(6) 0.3249(4) 0.0587(18) Uani 1 1 d . .
C32 C 0.3792(7) 0.6410(7) 0.3390(4) 0.094(3) Uani 1 1 d . .
H32 H 0.3627 0.5753 0.2945 0.113 Uiso 1 1 calc R U
C33 C 0.4478(6) 0.6461(6) 0.4208(4) 0.077(2) Uani 1 1 d . .
H33 H 0.4812 0.5842 0.4291 0.092 Uiso 1 1 calc R U
C34 C 0.2705(6) 0.7211(6) 0.2374(4) 0.079(2) Uani 1 1 d . .
H34 H 0.2636 0.6585 0.1924 0.095 Uiso 1 1 calc R U
C35 C 0.9779(7) 0.7929(6) 0.8905(4) 0.084(2) Uani 1 1 d . .
H35 H 0.9981 0.7577 0.8423 0.100 Uiso 1 1 calc R U
C36 C 1.0555(6) 0.7979(6) 0.9706(4) 0.078(2) Uani 1 1 d . .
H36 H 1.1278 0.7710 0.9763 0.093 Uiso 1 1 calc R U
C37 C 1.0216(6) 0.8436(6) 1.0396(4) 0.0666(19) Uani 1 1 d . .
C38 C 0.9206(6) 0.8846(6) 1.0270(4) 0.077(2) Uani 1 1 d . .
H38 H 0.8963 0.9190 1.0736 0.093 Uiso 1 1 calc R U
C39 C 0.8526(5) 0.8765(6) 0.9463(4) 0.069(2) Uani 1 1 d . .
H39 H 0.7806 0.9042 0.9393 0.083 Uiso 1 1 calc R U
C40 C 1.0925(6) 0.8500(6) 1.1250(4) 0.075(2) Uani 1 1 d . .
H40 H 1.0876 0.9040 1.1720 0.090 Uiso 1 1 calc R U

loop_
_atom_site_aniso_label
_atom_site_aniso_U_11
_atom_site_aniso_U_22
_atom_site_aniso_U_33
_atom_site_aniso_U_23
_atom_site_aniso_U_13
_atom_site_aniso_U_12
Zn1 0.0304(4) 0.0322(4) 0.0229(4) 0.0101(3) 0.0014(3) 0.0078(3)
S1 0.0418(9) 0.0331(9) 0.0364(9) 0.0102(7) 0.0167(7) 0.0092(7)
O1 0.042(2) 0.057(3) 0.039(2) 0.023(2) 0.0100(19) 0.002(2)
N1 0.040(3) 0.029(3) 0.022(3) 0.002(2) -0.005(2) 0.015(2)
C1 0.044(4) 0.033(4) 0.035(4) 0.008(3) 0.013(3) 0.011(3)
Zn2 0.0315(4) 0.0317(4) 0.0201(4) 0.0088(3) 0.0006(3) 0.0065(3)
S2 0.0478(10) 0.0329(9) 0.0430(10) 0.0156(7) 0.0239(7) 0.0140(8)
O2 0.044(2) 0.050(3) 0.045(2) 0.021(2) 0.006(2) -0.008(2)
N2 0.101(4) 0.097(5) 0.034(4) 0.021(3) -0.001(3) 0.041(4)
C2 0.033(3) 0.035(4) 0.026(3) 0.010(3) 0.009(3) 0.006(3)
O3 0.038(2) 0.049(3) 0.052(2) 0.014(2) 0.0176(19) 0.008(2)
N3 0.032(3) 0.052(3) 0.017(3) 0.004(2) 0.003(2) 0.022(2)
C3 0.036(3) 0.058(4) 0.043(4) 0.028(3) 0.004(3) 0.012(3)
O4 0.062(2) 0.045(2) 0.030(2) 0.0087(18) 0.0214(19) 0.013(2)
N4 0.091(4) 0.101(5) 0.044(4) 0.019(3) -0.004(3) 0.038(4)
C4 0.033(3) 0.051(4) 0.042(4) 0.024(3) -0.003(3) 0.000(3)
O5 0.038(2) 0.041(2) 0.045(2) 0.0098(19) 0.0064(19) 0.0170(19)
C5 0.035(3) 0.024(3) 0.042(4) 0.009(3) 0.015(3) 0.011(3)
O6 0.052(2) 0.036(2) 0.029(2) 0.0001(19) 0.0035(19) 0.014(2)
C6 0.055(4) 0.049(4) 0.022(3) 0.009(3) 0.009(3) 0.007(3)
O7 0.090(3) 0.041(2) 0.038(3) 0.0134(19) 0.034(2) 0.023(2)
C7 0.046(3) 0.038(4) 0.034(4) 0.009(3) 0.005(3) -0.007(3)
O8 0.042(2) 0.039(2) 0.082(3) 0.022(2) 0.032(2) 0.013(2)
C8 0.044(4) 0.034(4) 0.046(4) 0.024(3) 0.024(3) 0.017(3)
O9 0.061(3) 0.049(3) 0.034(2) 0.001(2) 0.007(2) 0.027(2)
C9 0.038(3) 0.030(3) 0.028(3) 0.015(3) 0.007(3) 0.006(3)
O10 0.046(2) 0.045(2) 0.041(2) 0.0100(19) 0.008(2) 0.021(2)
C10 0.034(3) 0.040(4) 0.033(3) 0.008(3) 0.005(3) 0.010(3)
O11 0.045(2) 0.048(3) 0.052(3) 0.014(2) 0.013(2) -0.006(2)
C11 0.053(4) 0.035(4) 0.026(3) 0.004(3) 0.008(3) 0.017(3)
O12 0.057(2) 0.046(3) 0.038(2) 0.018(2) 0.012(2) 0.006(2)
C12 0.038(3) 0.028(3) 0.025(3) 0.013(3) 0.012(3) 0.012(3)
C13 0.034(3) 0.043(4) 0.049(4) 0.010(3) 0.003(3) 0.016(3)
C14 0.042(4) 0.036(4) 0.037(3) -0.001(3) 0.001(3) 0.013(3)
C15 0.044(4) 0.025(4) 0.049(4) 0.008(3) 0.022(3) 0.012(3)
C16 0.036(3) 0.030(3) 0.037(4) 0.012(3) 0.014(3) 0.012(3)
C17 0.046(3) 0.040(4) 0.034(4) 0.010(3) 0.006(3) 0.005(3)
C18 0.045(4) 0.034(4) 0.033(3) 0.014(3) 0.009(3) 0.005(3)
C19 0.031(3) 0.030(3) 0.039(4) 0.011(3) 0.016(3) 0.010(3)
C20 0.050(4) 0.029(3) 0.030(4) 0.004(3) 0.008(3) 0.000(3)
C21 0.050(4) 0.042(4) 0.030(3) 0.014(3) 0.005(3) -0.002(3)
C22 0.048(4) 0.036(4) 0.038(4) 0.017(3) 0.014(3) 0.011(3)
C23 0.036(3) 0.028(3) 0.037(4) 0.005(3) 0.008(3) 0.014(3)
C24 0.067(4) 0.069(5) 0.034(4) -0.009(3) -0.004(3) 0.040(4)
C25 0.057(4) 0.064(4) 0.038(4) -0.005(3) -0.009(3) 0.035(4)
C26 0.034(3) 0.032(3) 0.041(4) 0.009(3) 0.011(3) 0.009(3)
C27 0.055(4) 0.046(4) 0.021(3) 0.002(3) 0.003(3) 0.010(3)
C28 0.050(4) 0.046(4) 0.042(4) 0.008(3) 0.001(3) 0.021(3)
C29 0.137(7) 0.089(6) 0.040(5) 0.000(4) -0.007(4) 0.061(6)
C30 0.140(7) 0.092(6) 0.040(5) 0.010(4) 0.010(4) 0.078(5)
C31 0.061(4) 0.072(5) 0.039(4) 0.008(4) 0.005(3) 0.033(4)
C32 0.133(7) 0.094(6) 0.042(5) 0.017(4) -0.008(4) 0.048(6)
C33 0.092(5) 0.090(6) 0.045(5) 0.017(4) 0.002(4) 0.050(5)
C34 0.104(6) 0.086(6) 0.043(5) 0.013(4) 0.003(4) 0.055(5)
C35 0.095(6) 0.111(6) 0.044(5) 0.010(4) 0.021(4) 0.041(5)
C36 0.074(5) 0.120(7) 0.043(5) 0.021(4) 0.007(4) 0.055(5)
C37 0.080(5) 0.075(5) 0.039(4) 0.015(4) 0.000(4) 0.034(4)
C38 0.089(5) 0.099(6) 0.036(4) 0.013(4) -0.003(4) 0.046(5)
C39 0.061(4) 0.086(5) 0.055(5) 0.023(4) 0.001(4) 0.028(4)
C40 0.077(5) 0.098(6) 0.043(5) 0.024(4) -0.005(4) 0.041(5)

loop_
_atom_type_symbol
_atom_type_description
_atom_type_scat_dispersion_real
_atom_type_scat_dispersion_imag
_atom_type_scat_source
C C 0.0033 0.0016 'International Tables Vol C Tables 4.2.6.8 and 6.1.1.4'
H H 0.0000 0.0000 'International Tables Vol C Tables 4.2.6.8 and 6.1.1.4'
N N 0.0061 0.0033 'International Tables Vol C Tables 4.2.6.8 and 6.1.1.4'
O O 0.0106 0.0060 'International Tables Vol C Tables 4.2.6.8 and 6.1.1.4'
S S 0.1246 0.1234 'International Tables Vol C Tables 4.2.6.8 and 6.1.1.4'
Zn Zn 0.2839 1.4301 'International Tables Vol C Tables 4.2.6.8 and 6.1.1.4'

loop_
_geom_angle_atom_site_label_1
_geom_angle_atom_site_label_2
_geom_angle_atom_site_label_3
_geom_angle
_geom_angle_site_symmetry_1
_geom_angle_site_symmetry_3
N1 Zn1 O5 102.67(16) . .
N1 Zn1 O9 98.05(16) . .
O5 Zn1 O9 159.02(15) . .
N1 Zn1 O11 94.31(16) . .
O5 Zn1 O11 88.75(14) . .
O9 Zn1 O11 86.45(15) . .
N1 Zn1 O1 106.30(16) . .
O5 Zn1 O1 88.45(14) . .
O9 Zn1 O1 88.87(15) . .
O11 Zn1 O1 159.31(15) . .
N1 Zn1 Zn2 164.99(13) . .
O5 Zn1 Zn2 81.52(10) . .
O9 Zn1 Zn2 77.59(10) . .
O11 Zn1 Zn2 71.22(10) . .
O1 Zn1 Zn2 88.09(10) . .
O3 S1 O4 119.8(2) . .
O3 S1 C5 107.9(2) . .
O4 S1 C5 108.8(2) . .
O3 S1 C26 107.7(2) . 1_545
O4 S1 C26 108.3(2) . 1_545
C5 S1 C26 103.0(2) . 1_545
C1 O1 Zn1 116.4(3) . .
C33 N1 C29 113.7(5) . .
C33 N1 Zn1 123.9(4) . .
C29 N1 Zn1 121.8(4) . .
O2 C1 O1 126.1(5) . .
O2 C1 C2 116.5(5) . .
O1 C1 C2 117.3(5) . .
N3 Zn2 O12 105.45(17) . .
N3 Zn2 O6 100.32(16) . .
O12 Zn2 O6 89.42(14) . .
N3 Zn2 O10 99.72(16) . .
O12 Zn2 O10 88.96(14) . .
O6 Zn2 O10 159.59(14) . .
N3 Zn2 O2 95.49(16) . .
O12 Zn2 O2 159.02(15) . .
O6 Zn2 O2 88.16(15) . .
O10 Zn2 O2 86.12(15) . .
N3 Zn2 Zn1 166.41(13) . .
O12 Zn2 Zn1 88.04(11) . .
O6 Zn2 Zn1 77.83(10) . .
O10 Zn2 Zn1 81.79(10) . .
O2 Zn2 Zn1 71.07(10) . .
O7 S2 O8 119.9(2) . .
O7 S2 C19 107.9(2) . 1_545
O8 S2 C19 107.9(2) . 1_545
O7 S2 C12 108.3(2) . .
O8 S2 C12 108.2(2) . .
C19 S2 C12 103.5(2) 1_545 .
C1 O2 Zn2 138.2(4) . .
C34 N2 N4 112.7(5) . 1_454
C3 C2 C7 118.3(5) . .
C3 C2 C1 121.6(5) . .
C7 C2 C1 120.1(5) . .
C35 N3 C39 116.1(5) . .
C35 N3 Zn2 121.3(4) . .
C39 N3 Zn2 122.3(4) . .
C4 C3 C2 121.6(5) . .
C4 C3 H3 119.2 . .
C2 C3 H3 119.2 . .
C40 N4 N2 110.5(5) . 1_656
C3 C4 C5 119.5(5) . .
C3 C4 H4 120.3 . .
C5 C4 H4 120.3 . .
C8 O5 Zn1 124.1(3) . .
C6 C5 C4 120.2(5) . .
C6 C5 S1 119.5(4) . .
C4 C5 S1 120.3(4) . .
C8 O6 Zn2 129.4(3) . .
C5 C6 C7 119.7(5) . .
C5 C6 H6 120.1 . .
C7 C6 H6 120.1 . .
C6 C7 C2 120.7(5) . .
C6 C7 H7 119.6 . .
C2 C7 H7 119.6 . .
O6 C8 O5 126.8(5) . .
O6 C8 C9 117.3(5) . .
O5 C8 C9 115.9(5) . .
C22 O9 Zn1 130.7(3) . .
C14 C9 C10 117.7(5) . .
C14 C9 C8 120.3(5) . .
C10 C9 C8 122.0(5) . .
C22 O10 Zn2 125.4(3) . .
C11 C10 C9 121.4(5) . .
C11 C10 H10 119.3 . .
C9 C10 H10 119.3 . .
C15 O11 Zn1 137.6(4) . .
C12 C11 C10 119.2(5) . .
C12 C11 H11 120.4 . .
C10 C11 H11 120.4 . .
C15 O12 Zn2 116.6(3) . .
C11 C12 C13 121.0(5) . .
C11 C12 S2 119.9(4) . .
C13 C12 S2 119.1(4) . .
C14 C13 C12 119.2(5) . .
C14 C13 H13 120.4 . .
C12 C13 H13 120.4 . .
C13 C14 C9 121.5(5) . .
C13 C14 H14 119.2 . .
C9 C14 H14 119.2 . .
O11 C15 O12 126.4(5) . .
O11 C15 C16 115.3(5) . .
O12 C15 C16 118.3(5) . .
C21 C16 C17 120.0(5) . .
C21 C16 C15 119.5(5) . .
C17 C16 C15 120.4(5) . .
C18 C17 C16 120.4(5) . .
C18 C17 H17 119.8 . .
C16 C17 H17 119.8 . .
C17 C18 C19 120.0(5) . .
C17 C18 H18 120.0 . .
C19 C18 H18 120.0 . .
C18 C19 C20 119.8(5) . .
C18 C19 S2 121.4(4) . 1_565
C20 C19 S2 118.8(4) . 1_565
C21 C20 C19 120.5(5) . .
C21 C20 H20 119.7 . .
C19 C20 H20 119.7 . .
C20 C21 C16 119.2(5) . .
C20 C21 H21 120.4 . .
C16 C21 H21 120.4 . .
O9 C22 O10 124.5(5) . .
O9 C22 C23 117.6(5) . .
O10 C22 C23 117.9(5) . .
C28 C23 C24 118.5(5) . .
C28 C23 C22 121.2(5) . .
C24 C23 C22 120.3(5) . .
C25 C24 C23 121.6(5) . .
C25 C24 H24 119.2 . .
C23 C24 H24 119.2 . .
C24 C25 C26 119.3(5) . .
C24 C25 H25 120.4 . .
C26 C25 H25 120.4 . .
C27 C26 C25 120.1(5) . .
C27 C26 S1 120.3(4) . 1_565
C25 C26 S1 119.5(4) . 1_565
C28 C27 C26 119.6(5) . .
C28 C27 H27 120.2 . .
C26 C27 H27 120.2 . .
C27 C28 C23 120.8(5) . .
C27 C28 H28 119.6 . .
C23 C28 H28 119.6 . .
N1 C29 C30 126.3(6) . .
N1 C29 H29 116.9 . .
C30 C29 H29 116.9 . .
C31 C30 C29 116.9(6) . .
C31 C30 H30 121.6 . .
C29 C30 H30 121.6 . .
C32 C31 C30 119.8(6) . .
C32 C31 C34 118.9(7) . .
C30 C31 C34 121.3(7) . .
C31 C32 C33 119.4(7) . .
C31 C32 H32 120.3 . .
C33 C32 H32 120.3 . .
N1 C33 C32 123.9(6) . .
N1 C33 H33 118.1 . .
C32 C33 H33 118.1 . .
N2 C34 C31 120.1(6) . .
N2 C34 H34 120.0 . .
C31 C34 H34 120.0 . .
N3 C35 C36 124.5(6) . .
N3 C35 H35 117.8 . .
C36 C35 H35 117.8 . .
C37 C36 C35 117.1(6) . .
C37 C36 H36 121.4 . .
C35 C36 H36 121.4 . .
C38 C37 C36 118.2(6) . .
C38 C37 C40 119.8(6) . .
C36 C37 C40 122.0(6) . .
C37 C38 C39 119.7(6) . .
C37 C38 H38 120.1 . .
C39 C38 H38 120.1 . .
N3 C39 C38 124.3(6) . .
N3 C39 H39 117.9 . .
C38 C39 H39 117.9 . .
N4 C40 C37 118.5(6) . .
N4 C40 H40 120.8 . .
C37 C40 H40 120.8 . .

loop_
_geom_bond_atom_site_label_1
_geom_bond_atom_site_label_2
_geom_bond_distance
_geom_bond_site_symmetry_2
Zn1 N1 2.011(4) .
Zn1 O5 2.021(3) .
Zn1 O9 2.036(3) .
Zn1 O11 2.041(4) .
Zn1 O1 2.043(3) .
Zn1 Zn2 2.9625(7) .
S1 O3 1.432(3) .
S1 O4 1.436(3) .
S1 C5 1.766(5) .
S1 C26 1.770(5) 1_545
O1 C1 1.252(6) .
N1 C33 1.281(7) .
N1 C29 1.289(7) .
C1 O2 1.246(6) .
C1 C2 1.506(7) .
Zn2 N3 2.008(4) .
Zn2 O12 2.015(4) .
Zn2 O6 2.020(3) .
Zn2 O10 2.030(3) .
Zn2 O2 2.063(4) .
S2 O7 1.436(4) .
S2 O8 1.447(4) .
S2 C19 1.754(5) 1_545
S2 C12 1.776(5) .
N2 C34 1.251(7) .
N2 N4 1.444(6) 1_454
C2 C3 1.377(7) .
C2 C7 1.379(6) .
N3 C35 1.302(7) .
N3 C39 1.312(7) .
C3 C4 1.359(7) .
C3 H3 0.9500 .
N4 C40 1.278(7) .
N4 N2 1.444(6) 1_656
C4 C5 1.376(7) .
C4 H4 0.9500 .
O5 C8 1.258(6) .
C5 C6 1.370(7) .
O6 C8 1.250(6) .
C6 C7 1.375(7) .
C6 H6 0.9500 .
C7 H7 0.9500 .
C8 C9 1.511(7) .
O9 C22 1.259(6) .
C9 C14 1.381(6) .
C9 C10 1.391(7) .
O10 C22 1.266(6) .
C10 C11 1.371(6) .
C10 H10 0.9500 .
O11 C15 1.253(6) .
C11 C12 1.366(6) .
C11 H11 0.9500 .
O12 C15 1.256(6) .
C12 C13 1.377(7) .
C13 C14 1.366(7) .
C13 H13 0.9500 .
C14 H14 0.9500 .
C15 C16 1.517(7) .
C16 C21 1.390(7) .
C16 C17 1.390(7) .
C17 C18 1.365(7) .
C17 H17 0.9500 .
C18 C19 1.386(6) .
C18 H18 0.9500 .
C19 C20 1.387(6) .
C19 S2 1.754(5) 1_565
C20 C21 1.378(7) .
C20 H20 0.9500 .
C21 H21 0.9500 .
C22 C23 1.493(7) .
C23 C28 1.372(7) .
C23 C24 1.382(7) .
C24 C25 1.357(7) .
C24 H24 0.9500 .
C25 C26 1.379(7) .
C25 H25 0.9500 .
C26 C27 1.378(7) .
C26 S1 1.770(5) 1_565
C27 C28 1.371(7) .
C27 H27 0.9500 .
C28 H28 0.9500 .
C29 C30 1.397(8) .
C29 H29 0.9500 .
C30 C31 1.308(8) .
C30 H30 0.9500 .
C31 C32 1.287(8) .
C31 C34 1.488(8) .
C32 C33 1.407(8) .
C32 H32 0.9500 .
C33 H33 0.9500 .
C34 H34 0.9500 .
C35 C36 1.420(8) .
C35 H35 0.9500 .
C36 C37 1.375(8) .
C36 H36 0.9500 .
C37 C38 1.349(8) .
C37 C40 1.462(8) .
C38 C39 1.380(8) .
C38 H38 0.9500 .
C39 H39 0.9500 .
C40 H40 0.9500 .

loop_
_geom_hbond_atom_site_label_D
_geom_hbond_atom_site_label_H
_geom_hbond_atom_site_label_A
_geom_hbond_distance_DH
_geom_hbond_distance_HA
_geom_hbond_distance_DA
_geom_hbond_angle_DHA
_geom_hbond_site_symmetry_A
C4 H4 O8 0.95 2.53 3.252(6) 133.3 1_455
C20 H20 O3 0.95 2.56 3.266(6) 131.5 1_665
C29 H29 O9 0.95 2.58 3.169(7) 120.5 .
C35 H35 O6 0.95 2.65 3.206(7) 117.9 .
C40 H40 O12 0.95 2.51 3.413(8) 158.5 2_777

loop_
_geom_torsion_atom_site_label_1
_geom_torsion_atom_site_label_2
_geom_torsion_atom_site_label_3
_geom_torsion_atom_site_label_4
_geom_torsion
_geom_torsion_site_symmetry_1
_geom_torsion_site_symmetry_4
Zn1 O1 C1 O2 4.0(7) . .
Zn1 O1 C1 C2 -173.7(3) . .
O1 C1 O2 Zn2 -4.7(9) . .
C2 C1 O2 Zn2 173.0(3) . .
O2 C1 C2 C3 -171.0(5) . .
O1 C1 C2 C3 6.9(7) . .
O2 C1 C2 C7 6.1(7) . .
O1 C1 C2 C7 -176.1(5) . .
C7 C2 C3 C4 -2.5(8) . .
C1 C2 C3 C4 174.6(5) . .
C2 C3 C4 C5 0.7(8) . .
C3 C4 C5 C6 1.4(8) . .
C3 C4 C5 S1 -176.6(4) . .
O3 S1 C5 C6 152.2(4) . .
O4 S1 C5 C6 20.7(5) . .
C26 S1 C5 C6 -94.0(4) 1_545 .
O3 S1 C5 C4 -29.8(5) . .
O4 S1 C5 C4 -161.3(4) . .
C26 S1 C5 C4 84.0(4) 1_545 .
C4 C5 C6 C7 -1.6(8) . .
S1 C5 C6 C7 176.4(4) . .
C5 C6 C7 C2 -0.2(8) . .
C3 C2 C7 C6 2.2(8) . .
C1 C2 C7 C6 -175.0(5) . .
Zn2 O6 C8 O5 -0.6(8) . .
Zn2 O6 C8 C9 -179.7(3) . .
Zn1 O5 C8 O6 6.4(8) . .
Zn1 O5 C8 C9 -174.4(3) . .
O6 C8 C9 C14 -4.1(7) . .
O5 C8 C9 C14 176.6(5) . .
O6 C8 C9 C10 174.9(5) . .
O5 C8 C9 C10 -4.4(7) . .
C14 C9 C10 C11 1.3(8) . .
C8 C9 C10 C11 -177.7(5) . .
C9 C10 C11 C12 -0.4(8) . .
C10 C11 C12 C13 -0.5(8) . .
C10 C11 C12 S2 177.4(4) . .
O7 S2 C12 C11 29.7(5) . .
O8 S2 C12 C11 161.0(4) . .
C19 S2 C12 C11 -84.7(4) 1_545 .
O7 S2 C12 C13 -152.3(4) . .
O8 S2 C12 C13 -21.0(5) . .
C19 S2 C12 C13 93.3(5) 1_545 .
C11 C12 C13 C14 0.5(8) . .
S2 C12 C13 C14 -177.4(4) . .
C12 C13 C14 C9 0.4(8) . .
C10 C9 C14 C13 -1.3(8) . .
C8 C9 C14 C13 177.7(5) . .
Zn1 O11 C15 O12 6.0(9) . .
Zn1 O11 C15 C16 -172.3(3) . .
Zn2 O12 C15 O11 -1.9(7) . .
Zn2 O12 C15 C16 176.3(3) . .
O11 C15 C16 C21 169.1(4) . .
O12 C15 C16 C21 -9.3(7) . .
O11 C15 C16 C17 -7.6(7) . .
O12 C15 C16 C17 174.0(4) . .
C21 C16 C17 C18 -1.9(8) . .
C15 C16 C17 C18 174.8(5) . .
C16 C17 C18 C19 0.1(8) . .
C17 C18 C19 C20 0.5(7) . .
C17 C18 C19 S2 -177.5(4) . 1_565
C18 C19 C20 C21 0.6(7) . .
S2 C19 C20 C21 178.7(4) 1_565 .
C19 C20 C21 C16 -2.4(8) . .
C17 C16 C21 C20 3.0(8) . .
C15 C16 C21 C20 -173.7(4) . .
Zn1 O9 C22 O10 2.6(9) . .
Zn1 O9 C22 C23 -178.9(3) . .
Zn2 O10 C22 O9 -1.3(8) . .
Zn2 O10 C22 C23 -179.7(3) . .
O9 C22 C23 C28 174.4(5) . .
O10 C22 C23 C28 -7.0(8) . .
O9 C22 C23 C24 -5.0(8) . .
O10 C22 C23 C24 173.6(5) . .
C28 C23 C24 C25 -0.2(10) . .
C22 C23 C24 C25 179.3(6) . .
C23 C24 C25 C26 0.9(10) . .
C24 C25 C26 C27 -0.6(9) . .
C24 C25 C26 S1 178.1(5) . 1_565
C25 C26 C27 C28 -0.5(9) . .
S1 C26 C27 C28 -179.2(4) 1_565 .
C26 C27 C28 C23 1.3(9) . .
C24 C23 C28 C27 -1.0(9) . .
C22 C23 C28 C27 179.6(5) . .
C33 N1 C29 C30 2.5(11) . .
Zn1 N1 C29 C30 174.0(6) . .
N1 C29 C30 C31 -2.5(13) . .
C29 C30 C31 C32 3.1(12) . .
C29 C30 C31 C34 -178.4(7) . .
C30 C31 C32 C33 -3.9(12) . .
C34 C31 C32 C33 177.6(7) . .
C29 N1 C33 C32 -3.2(10) . .
Zn1 N1 C33 C32 -174.5(6) . .
C31 C32 C33 N1 4.1(13) . .
N4 N2 C34 C31 179.2(6) 1_454 .
C32 C31 C34 N2 174.2(8) . .
C30 C31 C34 N2 -4.3(12) . .
C39 N3 C35 C36 -3.1(11) . .
Zn2 N3 C35 C36 -176.4(6) . .
N3 C35 C36 C37 3.5(12) . .
C35 C36 C37 C38 -2.9(11) . .
C35 C36 C37 C40 178.0(7) . .
C36 C37 C38 C39 2.2(11) . .
C40 C37 C38 C39 -178.7(7) . .
C35 N3 C39 C38 2.2(10) . .
Zn2 N3 C39 C38 175.4(5) . .
C37 C38 C39 N3 -1.8(11) . .
N2 N4 C40 C37 -179.2(6) 1_656 .
C38 C37 C40 N4 156.7(7) . .
C36 C37 C40 N4 -24.2(11) . .
